data_7020622
loop_
_publ_author_name
'Bhunia, Asamanjoy'
'Yadav, Munendra'
'Lan, Yanhua'
'Powell, Annie K.'
'Menges, Fabian'
'Riehn, Christoph'
'Niedner-Schatteburg, Gereon'
'Jana, Partha P.'
'Riedel, Radostan'
'Harms, Klaus'
'Dehnen, Stefanie'
'Roesky, Peter W.'

_publ_section_title
;
 Trinuclear nickel-lanthanide compounds.
;
_journal_issue 7
_journal_name_full 'Dalton transactions (Cambridge, England : 2003)'
_journal_page_first 2445
_journal_page_last 2450
_journal_paper_doi 10.1039/c2dt31023f
_journal_volume 42
_journal_year 2013
_chemical_formula_moiety 'C56 H84 Er N16 Ni2 O12, 3(N O3), 20(H2 O)'
_chemical_formula_sum 'C56 H124 Er N19 Ni2 O41'
_chemical_formula_weight 2004.42
_space_group_IT_number 2
_symmetry_cell_setting triclinic
_symmetry_space_group_name_Hall '-P 1'
_symmetry_space_group_name_H-M 'P -1'
_atom_sites_solution_hydrogens geom
_atom_sites_solution_primary direct
_atom_sites_solution_secondary difmap
_audit_creation_method SHELXL-97
_audit_update_record
;
2012-08-24 # Formatted by publCIF
;
_cell_angle_alpha 110.568(5)
_cell_angle_beta 111.377(6)
_cell_angle_gamma 88.898(7)
_cell_formula_units_Z 2
_cell_length_a 16.2644(15)
_cell_length_b 16.3118(12)
_cell_length_c 19.4070(14)
_cell_measurement_reflns_used 11535
_cell_measurement_temperature 100(2)
_cell_measurement_theta_max 23.83
_cell_measurement_theta_min 1.21
_cell_volume 4453.8(7)
_computing_cell_refinement 'STOE X-AREA'
_computing_data_collection 'STOE X-AREA (Steo & Cie., 2006)'
_computing_data_reduction 'STOE X-AREA'
_computing_molecular_graphics 'DIAMOND (Crystal Impact)'
_computing_publication_material 'ENCIFER, PUBLCIF'
_computing_structure_refinement 'SHELXL-97 (Sheldrick, 2008)'
_computing_structure_solution 'SIR2008 (Burla et al., 2007)'
_diffrn_ambient_temperature 100(2)
_diffrn_detector_area_resol_mean 6.67
_diffrn_measured_fraction_theta_full 0.988
_diffrn_measured_fraction_theta_max 0.988
_diffrn_measurement_device_type 'STOE IPDS 2'
_diffrn_measurement_method 'rotation method'
_diffrn_radiation_monochromator graphite
_diffrn_radiation_source 'fine-focus sealed tube'
_diffrn_radiation_type MoK\a
_diffrn_radiation_wavelength 0.71073
_diffrn_reflns_av_R_equivalents 0.1237
_diffrn_reflns_av_sigmaI/netI 0.2450
_diffrn_reflns_limit_h_max 19
_diffrn_reflns_limit_h_min -19
_diffrn_reflns_limit_k_max 18
_diffrn_reflns_limit_k_min -19
_diffrn_reflns_limit_l_max 23
_diffrn_reflns_limit_l_min -22
_diffrn_reflns_number 30546
_diffrn_reflns_theta_full 25.12
_diffrn_reflns_theta_max 25.12
_diffrn_reflns_theta_min 1.36
_exptl_absorpt_coefficient_mu 1.449
_exptl_absorpt_correction_T_max 0.9397
_exptl_absorpt_correction_T_min 0.7459
_exptl_absorpt_correction_type multi-scan
_exptl_absorpt_process_details
;
[c.f. r.h. blessing, acta cryst. (1995), a51, 33-38]
;
_exptl_crystal_colour colourless
_exptl_crystal_density_diffrn 1.495
_exptl_crystal_density_method 'not measured'
_exptl_crystal_description needle
_exptl_crystal_F_000 2090
_exptl_crystal_size_max 0.36
_exptl_crystal_size_mid 0.08
_exptl_crystal_size_min 0.05
_refine_diff_density_max 0.882
_refine_diff_density_min -1.919
_refine_diff_density_rms 0.116
_refine_ls_extinction_method none
_refine_ls_goodness_of_fit_ref 0.747
_refine_ls_hydrogen_treatment constr
_refine_ls_matrix_type full
_refine_ls_number_parameters 1062
_refine_ls_number_reflns 15737
_refine_ls_number_restraints 160
_refine_ls_restrained_S_all 0.754
_refine_ls_R_factor_all 0.1709
_refine_ls_R_factor_gt 0.0707
_refine_ls_shift/su_max 0.001
_refine_ls_shift/su_mean 0.000
_refine_ls_structure_factor_coef Fsqd
_refine_ls_weighting_details 'calc w=1/[\s^2^(Fo^2^)+(0.0822P)^2^+0.0000P] where P=(Fo^2^+2Fc^2^)/3'
_refine_ls_weighting_scheme calc
_refine_ls_wR_factor_gt 0.1639
_refine_ls_wR_factor_ref 0.1908
_reflns_number_gt 5500
_reflns_number_total 15737
_reflns_threshold_expression >2sigma(I)
_cod_data_source_file c2dt31023f.txt
_cod_data_source_block Er
_cod_original_cell_volume 4453.8(6)
_cod_database_code 7020622

loop_
_symmetry_equiv_pos_as_xyz
'x, y, z'
'-x, -y, -z'

loop_
_atom_site_label
_atom_site_type_symbol
_atom_site_fract_x
_atom_site_fract_y
_atom_site_fract_z
_atom_site_U_iso_or_equiv
_atom_site_adp_type
_atom_site_occupancy
_atom_site_symmetry_multiplicity
_atom_site_calc_flag
_atom_site_refinement_flags
_atom_site_disorder_assembly
_atom_site_disorder_group
C1 C 0.9992(9) 0.7835(6) 0.6009(9) 0.067(4) Uani 1 1 d . . .
C2 C 1.0981(8) 0.7892(6) 0.6330(7) 0.056(3) Uani 1 1 d . . .
C3 C 1.1436(8) 0.7509(7) 0.6898(7) 0.061(3) Uani 1 1 d . . .
C4 C 1.2398(9) 0.7636(7) 0.7200(6) 0.060(3) Uani 1 1 d . . .
C5 C 1.2844(8) 0.8126(8) 0.6957(7) 0.069(3) Uani 1 1 d . . .
H5 H 1.3476 0.8202 0.7170 0.083 Uiso 1 1 calc R . .
C6 C 1.2405(11) 0.8498(7) 0.6427(8) 0.082(4) Uani 1 1 d . . .
H6 H 1.2719 0.8852 0.6283 0.098 Uiso 1 1 calc R . .
C7 C 1.1456(9) 0.8343(7) 0.6091(7) 0.067(3) Uani 1 1 d . . .
H7 H 1.1142 0.8561 0.5685 0.081 Uiso 1 1 calc R . .
C8 C 1.2875(10) 0.7213(8) 0.7750(7) 0.075(4) Uani 1 1 d . . .
H8 H 1.3506 0.7276 0.7931 0.090 Uiso 1 1 calc R . .
C10 C 1.2983(9) 0.6309(8) 0.8547(8) 0.085(4) Uani 1 1 d . . .
H10A H 1.2787 0.6470 0.9000 0.102 Uiso 1 1 calc R . .
H10B H 1.3633 0.6485 0.8760 0.102 Uiso 1 1 calc R . .
C11 C 1.2761(9) 0.5301(7) 0.8065(8) 0.079(4) Uani 1 1 d . . .
H11A H 1.2996 0.5145 0.7637 0.095 Uiso 1 1 calc R . .
H11B H 1.3060 0.4983 0.8422 0.095 Uiso 1 1 calc R . .
C13 C 1.1594(8) 0.4205(7) 0.7009(7) 0.081(4) Uani 1 1 d . . .
H13A H 1.1101 0.3830 0.6979 0.097 Uiso 1 1 calc R . .
H13B H 1.2116 0.3875 0.7059 0.097 Uiso 1 1 calc R . .
C14 C 1.1326(8) 0.4382(7) 0.6267(7) 0.077(4) Uani 1 1 d . . .
H14A H 1.1793 0.4799 0.6310 0.092 Uiso 1 1 calc R . .
H14B H 1.1260 0.3826 0.5815 0.092 Uiso 1 1 calc R . .
C16 C 0.9739(10) 0.4331(8) 0.5572(8) 0.074(4) Uani 1 1 d . . .
H16 H 0.9754 0.3737 0.5263 0.089 Uiso 1 1 calc R . .
C17 C 0.8893(9) 0.4647(7) 0.5378(8) 0.073(4) Uani 1 1 d . . .
C18 C 0.8801(8) 0.5530(6) 0.5864(7) 0.061(3) Uani 1 1 d . . .
C19 C 0.7940(8) 0.5819(7) 0.5570(6) 0.060(3) Uani 1 1 d . . .
C20 C 0.7275(9) 0.5264(8) 0.4922(8) 0.075(4) Uani 1 1 d . . .
H20 H 0.6716 0.5473 0.4749 0.091 Uiso 1 1 calc R . .
C21 C 0.7359(9) 0.4387(7) 0.4479(7) 0.081(4) Uani 1 1 d . . .
H21 H 0.6869 0.4018 0.4028 0.097 Uiso 1 1 calc R . .
C22 C 0.8159(9) 0.4094(8) 0.4721(7) 0.070(4) Uani 1 1 d . . .
H22 H 0.8227 0.3504 0.4443 0.084 Uiso 1 1 calc R . .
C23 C 0.7728(10) 0.6722(7) 0.6035(8) 0.068(4) Uani 1 1 d . . .
C24 C 1.1462(8) 0.4967(7) 0.8310(7) 0.071(4) Uani 1 1 d . . .
H24A H 1.1706 0.5502 0.8800 0.085 Uiso 1 1 calc R . .
H24B H 1.1657 0.4449 0.8452 0.085 Uiso 1 1 calc R . .
C25 C 1.0453(8) 0.4887(7) 0.7983(7) 0.068(3) Uani 1 1 d . . .
H25A H 1.0257 0.5384 0.7809 0.082 Uiso 1 1 calc R . .
H25B H 1.0209 0.4332 0.7513 0.082 Uiso 1 1 calc R . .
C27 C 0.8804(7) 0.6676(7) 0.8488(7) 0.059(3) Uani 1 1 d . . .
C28 C 0.8605(8) 0.7584(7) 0.8900(6) 0.060(3) Uani 1 1 d . . .
C29 C 0.8836(8) 0.8355(6) 0.8795(6) 0.058(3) Uani 1 1 d . . .
C30 C 0.8597(9) 0.9189(6) 0.9230(6) 0.069(3) Uani 1 1 d . . .
C31 C 0.8117(10) 0.9182(8) 0.9703(8) 0.089(4) Uani 1 1 d . . .
H31 H 0.7923 0.9718 0.9953 0.107 Uiso 1 1 calc R . .
C32 C 0.7913(11) 0.8439(7) 0.9823(7) 0.097(5) Uani 1 1 d . . .
H32 H 0.7625 0.8463 1.0175 0.117 Uiso 1 1 calc R . .
C33 C 0.8155(9) 0.7639(7) 0.9398(7) 0.080(4) Uani 1 1 d . . .
H33 H 0.8002 0.7114 0.9455 0.096 Uiso 1 1 calc R . .
C34 C 0.8867(9) 0.9995(7) 0.9225(7) 0.075(4) Uani 1 1 d . . .
H34 H 0.8693 1.0508 0.9533 0.090 Uiso 1 1 calc R . .
C36 C 0.9584(10) 1.0973(7) 0.8853(8) 0.088(4) Uani 1 1 d . . .
H36A H 1.0221 1.1039 0.8936 0.105 Uiso 1 1 calc R . .
H36B H 0.9495 1.1444 0.9299 0.105 Uiso 1 1 calc R . .
C37 C 0.9016(9) 1.1057(6) 0.8070(8) 0.086(4) Uani 1 1 d . . .
H37A H 0.8379 1.0907 0.7949 0.103 Uiso 1 1 calc R . .
H37B H 0.9108 1.1672 0.8108 0.103 Uiso 1 1 calc R . .
C39 C 0.9965(10) 1.0915(8) 0.7332(9) 0.096(5) Uani 1 1 d . . .
H39A H 1.0349 1.1360 0.7852 0.115 Uiso 1 1 calc R . .
H39B H 0.9681 1.1227 0.6967 0.115 Uiso 1 1 calc R . .
C40 C 1.0540(9) 1.0259(7) 0.6990(8) 0.082(4) Uani 1 1 d . . .
H40A H 1.0169 0.9833 0.6454 0.099 Uiso 1 1 calc R . .
H40B H 1.1017 1.0578 0.6944 0.099 Uiso 1 1 calc R . .
C42 C 1.1775(11) 0.9919(7) 0.7994(8) 0.074(4) Uani 1 1 d . . .
H42 H 1.2168 1.0313 0.7959 0.089 Uiso 1 1 calc R . .
C43 C 1.2133(10) 0.9481(8) 0.8555(8) 0.070(4) Uani 1 1 d . . .
C44 C 1.1581(10) 0.8857(8) 0.8589(7) 0.067(3) Uani 1 1 d . . .
C45 C 1.1974(9) 0.8431(7) 0.9162(6) 0.059(3) Uani 1 1 d . . .
C46 C 1.2847(11) 0.8666(9) 0.9607(9) 0.089(4) Uani 1 1 d . . .
H46 H 1.3097 0.8406 0.9993 0.106 Uiso 1 1 calc R . .
C47 C 1.3431(10) 0.9249(9) 0.9568(8) 0.081(4) Uani 1 1 d . . .
H47 H 1.4049 0.9361 0.9890 0.098 Uiso 1 1 calc R . .
C48 C 1.3033(10) 0.9667(8) 0.9007(8) 0.081(4) Uani 1 1 d . . .
H48 H 1.3390 1.0071 0.8948 0.097 Uiso 1 1 calc R . .
C49 C 1.1409(10) 0.7761(8) 0.9189(9) 0.069(4) Uani 1 1 d . . .
C50 C 0.8512(11) 1.0025(8) 0.6675(9) 0.087(4) Uani 1 1 d . . .
H50A H 0.8738 0.9741 0.6249 0.105 Uiso 1 1 calc R . .
H50B H 0.8146 1.0479 0.6538 0.105 Uiso 1 1 calc R . .
C51 C 0.7928(9) 0.9327(8) 0.6713(8) 0.078(4) Uani 1 1 d . . .
H51A H 0.8303 0.8886 0.6867 0.094 Uiso 1 1 calc R . .
H51B H 0.7700 0.9618 0.7137 0.094 Uiso 1 1 calc R . .
C54 C 0.6908(8) 0.4899(7) 0.7339(6) 0.061(3) Uani 1 1 d . . .
H54A H 0.6992 0.5550 0.7602 0.073 Uiso 1 1 calc R . .
H54B H 0.6261 0.4696 0.7078 0.073 Uiso 1 1 calc R . .
C55 C 0.7328(9) 0.4632(7) 0.6711(7) 0.079(4) Uani 1 1 d . . .
H55A H 0.7106 0.4010 0.6351 0.094 Uiso 1 1 calc R . .
H55B H 0.7152 0.5006 0.6387 0.094 Uiso 1 1 calc R . .
C57 C 0.7040(8) 0.3533(7) 0.7588(7) 0.078(4) Uani 1 1 d . . .
H57A H 0.6780 0.3342 0.7001 0.094 Uiso 1 1 calc R . .
H57B H 0.6573 0.3405 0.7763 0.094 Uiso 1 1 calc R . .
C58 C 0.7833(10) 0.3004(8) 0.7839(9) 0.098(5) Uani 1 1 d . . .
H58A H 0.7937 0.3013 0.8377 0.118 Uiso 1 1 calc R . .
H58B H 0.7672 0.2382 0.7464 0.118 Uiso 1 1 calc R . .
C60 C 0.7150(8) 0.4917(9) 0.8671(7) 0.078(4) Uani 1 1 d . . .
H60A H 0.6543 0.4692 0.8579 0.093 Uiso 1 1 calc R . .
H60B H 0.7182 0.5563 0.8807 0.093 Uiso 1 1 calc R . .
C61 C 0.7841(10) 0.4710(9) 0.9361(7) 0.085(4) Uani 1 1 d . . .
H61A H 0.7819 0.5110 0.9872 0.102 Uiso 1 1 calc R . .
H61B H 0.7689 0.4096 0.9299 0.102 Uiso 1 1 calc R . .
C64 C 0.4585(10) 0.7618(10) 0.6127(9) 0.110(5) Uani 1 1 d . . .
H64A H 0.4024 0.7381 0.5653 0.132 Uiso 1 1 calc R . .
H64B H 0.4506 0.7505 0.6569 0.132 Uiso 1 1 calc R . .
C65 C 0.4728(13) 0.8517(12) 0.6331(17) 0.185(11) Uani 1 1 d . . .
H65A H 0.4830 0.8792 0.6903 0.221 Uiso 1 1 calc R . .
H65B H 0.4162 0.8693 0.6036 0.221 Uiso 1 1 calc R . .
C67 C 0.4994(9) 0.6454(8) 0.5132(9) 0.097(5) Uani 1 1 d . . .
H67A H 0.4447 0.6102 0.5037 0.117 Uiso 1 1 calc R . .
H67B H 0.5447 0.6048 0.5083 0.117 Uiso 1 1 calc R . .
C68 C 0.4792(11) 0.6851(12) 0.4502(10) 0.115(6) Uani 1 1 d . . .
H68A H 0.4686 0.6384 0.3977 0.138 Uiso 1 1 calc R . .
H68B H 0.4253 0.7154 0.4463 0.138 Uiso 1 1 calc R . .
C70 C 0.5789(10) 0.6750(8) 0.6574(9) 0.097(5) Uani 1 1 d . . .
H70A H 0.5348 0.6449 0.6676 0.117 Uiso 1 1 calc R . .
H70B H 0.6168 0.6313 0.6391 0.117 Uiso 1 1 calc R . .
C71 C 0.6347(10) 0.7484(9) 0.7318(8) 0.088(4) Uani 1 1 d . . .
H71A H 0.5958 0.7822 0.7576 0.106 Uiso 1 1 calc R . .
H71B H 0.6759 0.7233 0.7689 0.106 Uiso 1 1 calc R . .
N9 N 1.2513(7) 0.6766(6) 0.8007(6) 0.069(3) Uani 1 1 d . . .
N12 N 1.1819(8) 0.5020(5) 0.7718(6) 0.072(3) Uani 1 1 d . . .
N15 N 1.0481(8) 0.4758(6) 0.6118(7) 0.071(3) Uani 1 1 d . . .
N26 N 1.0095(6) 0.4891(5) 0.8585(5) 0.064(3) Uani 1 1 d . . .
H26A H 1.0315 0.5419 0.9009 0.077 Uiso 1 1 calc R . .
H26B H 1.0323 0.4453 0.8769 0.077 Uiso 1 1 calc R . .
N35 N 0.9335(7) 1.0110(5) 0.8837(6) 0.068(3) Uani 1 1 d . . .
N38 N 0.9270(8) 1.0453(6) 0.7434(7) 0.083(3) Uani 1 1 d . . .
N41 N 1.0930(8) 0.9791(6) 0.7535(7) 0.083(3) Uani 1 1 d . . .
N52 N 0.7196(7) 0.8881(6) 0.5994(6) 0.081(3) Uani 1 1 d . . .
H52A H 0.7420 0.8580 0.5616 0.097 Uiso 1 1 calc R . .
H52B H 0.6888 0.9301 0.5831 0.097 Uiso 1 1 calc R . .
N53 N 0.7336(6) 0.4494(6) 0.7945(6) 0.070(3) Uani 1 1 d . . .
N56 N 0.8306(7) 0.4734(5) 0.7097(5) 0.065(3) Uani 1 1 d . . .
H56A H 0.8540 0.5259 0.7123 0.078 Uiso 1 1 calc R . .
H56B H 0.8524 0.4283 0.6795 0.078 Uiso 1 1 calc R . .
N59 N 0.8635(8) 0.3355(6) 0.7845(6) 0.084(3) Uani 1 1 d . . .
H59A H 0.8638 0.3138 0.7340 0.100 Uiso 1 1 calc R . .
H59B H 0.9119 0.3190 0.8174 0.100 Uiso 1 1 calc R . .
N62 N 0.8730(7) 0.4814(6) 0.9380(6) 0.075(3) Uani 1 1 d . . .
H62A H 0.9041 0.4386 0.9527 0.090 Uiso 1 1 calc R . .
H62B H 0.9020 0.5355 0.9756 0.090 Uiso 1 1 calc R . .
N63 N 0.5319(7) 0.7118(6) 0.5945(7) 0.085(3) Uani 1 1 d . . .
N66 N 0.5396(8) 0.8909(7) 0.6225(8) 0.114(5) Uani 1 1 d . . .
H66A H 0.5701 0.9390 0.6677 0.137 Uiso 1 1 calc R . .
H66B H 0.5152 0.9101 0.5809 0.137 Uiso 1 1 calc R . .
N69 N 0.5580(9) 0.7496(7) 0.4741(7) 0.104(4) Uani 1 1 d . . .
H69A H 0.5392 0.7956 0.4577 0.125 Uiso 1 1 calc R . .
H69B H 0.5952 0.7223 0.4494 0.125 Uiso 1 1 calc R . .
N72 N 0.6867(7) 0.8087(7) 0.7175(6) 0.089(3) Uani 1 1 d . . .
H72A H 0.7439 0.7948 0.7283 0.107 Uiso 1 1 calc R . .
H72B H 0.6890 0.8658 0.7508 0.107 Uiso 1 1 calc R . .
O1 O 0.9585(5) 0.7905(5) 0.6474(5) 0.068(2) Uani 1 1 d . . .
O2 O 0.9612(6) 0.7761(5) 0.5311(6) 0.076(2) Uani 1 1 d . . .
O3 O 1.1022(5) 0.7068(4) 0.7141(5) 0.065(2) Uani 1 1 d . . .
H3 H 1.1259 0.6545 0.7190 0.079 Uiso 1 1 calc R . .
O4 O 0.9472(5) 0.5996(4) 0.6498(5) 0.065(2) Uani 1 1 d . . .
H4 H 0.9976 0.5683 0.6579 0.078 Uiso 1 1 calc R . .
O5 O 0.8258(5) 0.7177(4) 0.6701(5) 0.067(2) Uani 1 1 d . . .
O6 O 0.7010(6) 0.6931(5) 0.5645(5) 0.082(3) Uani 1 1 d . . .
O7 O 0.9070(6) 0.6578(4) 0.7921(5) 0.079(2) Uani 1 1 d . . .
O8 O 0.8684(5) 0.6097(5) 0.8724(4) 0.073(2) Uani 1 1 d . . .
O9 O 0.9223(5) 0.8367(4) 0.8330(5) 0.070(2) Uani 1 1 d . . .
H9 H 0.9309 0.8947 0.8341 0.084 Uiso 1 1 calc R . .
O10 O 1.0734(6) 0.8705(4) 0.8147(5) 0.070(2) Uani 1 1 d . . .
H10 H 1.0465 0.9211 0.8086 0.084 Uiso 1 1 calc R . .
O11 O 1.0827(6) 0.7244(5) 0.8599(5) 0.071(2) Uani 1 1 d . . .
O12 O 1.1636(7) 0.7723(5) 0.9886(6) 0.098(3) Uani 1 1 d . . .
Ni1 Ni 0.87068(10) 0.47175(8) 0.82480(9) 0.0647(5) Uani 1 1 d . . .
Ni2 Ni 0.62780(11) 0.79877(10) 0.59793(10) 0.0797(5) Uani 1 1 d . . .
Er1 Er 0.97675(4) 0.73769(3) 0.74779(3) 0.0629(2) Uani 1 1 d . . .
N300 N 0.5666(19) 0.5385(17) 0.2968(12) 0.141(9) Uani 0.50 1 d PDU A 1
N301 N 0.545(2) 0.4410(14) 0.2639(11) 0.128(8) Uani 0.50 1 d PDU A 2
O300 O 0.6251(15) 0.6073(17) 0.3491(12) 0.105(7) Uani 0.50 1 d PDU A 1
O301 O 0.5235(10) 0.4920(10) 0.2192(10) 0.177(5) Uani 1 1 d DU . .
O302 O 0.5447(9) 0.4952(9) 0.3335(8) 0.155(5) Uani 1 1 d DU . .
O303 O 0.529(2) 0.3553(14) 0.2384(14) 0.201(12) Uani 0.50 1 d PDU A 2
N200 N 0.1068(13) 0.2989(19) 0.8644(11) 0.265(12) Uani 1 1 d DU . .
O200 O 0.0570(17) 0.287(2) 0.7855(12) 0.420(18) Uani 1 1 d DU . .
O201 O 0.1821(8) 0.2546(8) 0.8778(7) 0.148(5) Uani 1 1 d DU . .
O202 O 0.0661(11) 0.3312(8) 0.9160(8) 0.180(6) Uani 1 1 d DU . .
N100 N 0.2025(11) 0.7652(11) 0.4289(11) 0.169(7) Uani 1 1 d DU . .
O100 O 0.1933(13) 0.8512(12) 0.4553(12) 0.279(10) Uani 1 1 d DU . .
O101 O 0.1297(7) 0.7109(6) 0.3822(6) 0.108(3) Uani 1 1 d DU . .
O102 O 0.2745(15) 0.7530(17) 0.412(2) 0.436(19) Uani 1 1 d DU . .
O400 O 0.6536(14) 0.6608(14) 0.0087(13) 0.193(8) Uiso 0.75 1 d P B 2
O401 O 0.642(3) 0.640(3) 0.078(3) 0.121(14) Uiso 0.25 1 d P C 1
O402 O 0.8292(7) 0.7901(8) 0.2795(7) 0.133(4) Uiso 1 1 d . . .
O403 O 0.5165(12) 0.7726(12) 0.0295(11) 0.100(6) Uiso 0.50 1 d P D 1
O404 O 0.5707(14) 0.9253(14) 0.1568(14) 0.115(7) Uiso 0.50 1 d P E 1
O405 O 0.604(3) 0.930(3) 0.220(3) 0.237(16) Uiso 0.50 1 d P F 2
O406 O 0.711(3) 0.911(4) 0.280(3) 0.157(18) Uiso 0.25 1 d P G 1
O407 O 0.6890(12) 0.7835(12) 0.3310(11) 0.099(6) Uiso 0.50 1 d P . .
O408 O 0.764(3) 0.942(3) 0.431(2) 0.219(14) Uiso 0.50 1 d P H 1
O409 O 0.849(2) 0.983(2) 0.4706(18) 0.168(10) Uiso 0.50 1 d P I 2
O410 O 0.408(4) 0.857(5) 0.236(4) 0.20(3) Uiso 0.25 1 d P J 2
O412 O 0.643(4) -0.013(4) 0.461(4) 0.166(19) Uiso 0.25 1 d P K 1
O413 O 0.428(3) 0.095(3) 0.596(2) 0.248(16) Uiso 0.50 1 d P L 2
O416 O 0.6321(16) 0.0583(19) 0.5212(16) 0.147(9) Uiso 0.50 1 d P M 2
O411 O 0.382(2) 0.902(2) 0.317(2) 0.216(14) Uiso 0.50 1 d P N 2
O414 O 0.458(3) 0.863(3) 0.365(3) 0.119(13) Uiso 0.25 1 d P O 1
O415 O 0.390(2) 0.868(3) 0.425(2) 0.224(14) Uiso 0.50 1 d P P 2
O417 O 0.9324(9) 0.0273(8) 0.5175(7) 0.140(4) Uiso 1 1 d . Q 1
O418 O -0.0120(7) 0.7915(7) 0.4043(6) 0.111(3) Uiso 1 1 d . . .
O419 O 0.5211(12) 0.9318(12) 0.8411(11) 0.098(5) Uiso 0.50 1 d P R 1
O420 O 0.5032(14) 0.7861(16) 0.8880(13) 0.116(7) Uiso 0.50 1 d P S 1
O421 O 0.5749(13) 0.6470(13) 0.8440(12) 0.180(7) Uiso 0.75 1 d P T 2
O422 O 0.654(2) 0.658(2) 0.362(2) 0.176(15) Uiso 0.50 1 d P U 2
O423 O 0.451(3) 0.300(3) 0.746(3) 0.30(2) Uiso 0.50 1 d P V 1
O424 O 0.4216(19) 0.3487(19) 0.8037(18) 0.169(10) Uiso 0.50 1 d P W 2
O425 O 0.530(3) 0.523(3) 0.943(2) 0.263(18) Uiso 0.50 1 d P X 1
O426 O 0.6127(18) 0.4801(18) 1.0077(16) 0.160(9) Uiso 0.50 1 d P Y 2
O427 O 0.587(2) 0.368(3) 0.961(2) 0.208(13) Uiso 0.50 1 d P Z 1
O428 O 0.5852(16) 0.3036(18) 0.9013(16) 0.145(8) Uiso 0.50 1 d P A 2
O429 O 0.6902(19) 0.265(2) 0.9096(17) 0.172(10) Uiso 0.50 1 d P B 1
O430 O 0.6994(16) 0.1807(17) 0.8615(15) 0.141(8) Uiso 0.50 1 d P C 2
O431 O 0.9305(13) 0.3279(12) 0.9942(11) 0.068(6) Uiso 0.50 1 d P D 2
O432 O 0.9616(12) 0.3369(11) 0.9903(10) 0.059(5) Uiso 0.50 1 d P E 1
O433 O 0.3240(19) -0.020(2) 0.1883(18) 0.158(11) Uiso 0.50 1 d P F 1
O434 O 0.3409(14) 0.0138(14) 0.1741(12) 0.099(7) Uiso 0.50 1 d P G 2
O435 O 0.520(3) 0.841(3) 0.878(2) 0.232(16) Uiso 0.50 1 d P H 2
O436 O 0.802(3) 0.807(4) 0.477(3) 0.121(17) Uiso 0.25 1 d P I 2
O437 O 0.7766(8) 0.7641(9) 0.4666(7) 0.122(4) Uiso 1 1 d . J 1

loop_
_atom_site_aniso_label
_atom_site_aniso_U_11
_atom_site_aniso_U_22
_atom_site_aniso_U_33
_atom_site_aniso_U_23
_atom_site_aniso_U_13
_atom_site_aniso_U_12
C1 0.090(11) 0.034(6) 0.071(10) 0.022(6) 0.023(9) 0.023(6)
C2 0.074(9) 0.032(6) 0.061(8) 0.013(5) 0.029(7) 0.017(6)
C3 0.074(9) 0.037(6) 0.053(8) -0.007(5) 0.027(7) 0.011(6)
C4 0.080(10) 0.043(6) 0.047(7) 0.006(5) 0.023(7) 0.015(6)
C5 0.075(9) 0.060(7) 0.070(9) 0.008(7) 0.041(7) 0.016(7)
C6 0.119(13) 0.053(7) 0.075(9) 0.021(7) 0.041(9) 0.016(8)
C7 0.079(10) 0.038(6) 0.081(9) 0.010(6) 0.038(8) 0.018(6)
C8 0.109(11) 0.049(7) 0.063(9) 0.000(6) 0.048(8) 0.025(7)
C10 0.101(11) 0.073(9) 0.085(10) 0.025(7) 0.046(8) 0.021(8)
C11 0.088(11) 0.056(7) 0.084(9) 0.024(7) 0.025(8) 0.032(7)
C13 0.090(10) 0.054(7) 0.082(10) 0.008(7) 0.031(8) 0.030(7)
C14 0.106(10) 0.052(7) 0.062(8) 0.017(6) 0.027(7) 0.043(7)
C16 0.097(11) 0.058(7) 0.074(9) 0.028(7) 0.039(8) 0.042(8)
C17 0.113(11) 0.034(6) 0.076(9) 0.018(6) 0.045(8) 0.030(7)
C18 0.083(9) 0.033(5) 0.057(8) 0.014(5) 0.020(7) 0.015(6)
C19 0.082(9) 0.051(6) 0.035(7) 0.014(5) 0.011(6) 0.021(6)
C20 0.088(10) 0.065(8) 0.075(9) 0.025(7) 0.035(8) 0.029(7)
C21 0.112(11) 0.056(7) 0.047(7) 0.004(6) 0.016(7) 0.025(7)
C22 0.102(10) 0.059(7) 0.057(8) 0.022(7) 0.039(8) 0.028(8)
C23 0.097(11) 0.035(6) 0.079(10) 0.020(7) 0.042(8) 0.025(7)
C24 0.083(10) 0.053(7) 0.070(9) 0.028(6) 0.018(7) 0.027(6)
C25 0.088(10) 0.063(7) 0.066(8) 0.036(6) 0.032(7) 0.033(7)
C27 0.070(8) 0.051(7) 0.045(7) 0.012(6) 0.017(6) 0.029(6)
C28 0.081(8) 0.051(6) 0.056(7) 0.024(5) 0.032(6) 0.030(6)
C29 0.081(8) 0.040(6) 0.053(7) 0.018(5) 0.027(7) 0.022(6)
C30 0.125(11) 0.038(6) 0.050(7) 0.011(5) 0.047(7) 0.033(6)
C31 0.137(13) 0.057(8) 0.084(10) 0.019(7) 0.062(9) 0.045(8)
C32 0.206(16) 0.048(7) 0.083(9) 0.034(7) 0.096(10) 0.061(9)
C33 0.132(11) 0.047(6) 0.086(9) 0.035(6) 0.061(9) 0.042(7)
C34 0.100(10) 0.039(6) 0.071(9) 0.002(6) 0.033(8) 0.026(6)
C36 0.124(12) 0.041(7) 0.101(11) 0.011(7) 0.062(9) 0.023(7)
C37 0.125(12) 0.024(5) 0.129(12) 0.027(7) 0.071(10) 0.035(6)
C39 0.125(12) 0.054(8) 0.145(13) 0.047(8) 0.083(11) 0.036(8)
C40 0.109(11) 0.055(7) 0.089(10) 0.023(7) 0.048(8) 0.029(7)
C42 0.124(13) 0.046(7) 0.063(9) 0.004(6) 0.063(9) 0.020(8)
C43 0.081(10) 0.055(7) 0.066(9) -0.002(7) 0.043(8) 0.019(7)
C44 0.086(10) 0.049(7) 0.061(9) 0.000(6) 0.045(8) 0.020(7)
C45 0.071(9) 0.048(7) 0.042(7) 0.000(5) 0.019(6) 0.023(6)
C46 0.097(12) 0.061(8) 0.097(11) 0.004(8) 0.050(10) 0.023(8)
C47 0.074(10) 0.073(9) 0.078(10) 0.009(8) 0.026(8) 0.018(8)
C48 0.100(12) 0.052(7) 0.080(10) -0.007(7) 0.054(9) 0.009(7)
C49 0.117(12) 0.040(7) 0.075(10) 0.026(7) 0.060(10) 0.033(8)
C50 0.134(13) 0.056(8) 0.096(12) 0.037(8) 0.063(11) 0.035(9)
C51 0.091(10) 0.065(8) 0.071(9) 0.034(7) 0.016(8) 0.032(7)
C54 0.077(8) 0.053(6) 0.050(7) 0.029(5) 0.012(6) 0.020(6)
C55 0.119(12) 0.049(7) 0.073(9) 0.022(6) 0.044(9) 0.026(7)
C57 0.085(9) 0.058(7) 0.087(9) 0.051(7) 0.003(7) 0.005(6)
C58 0.107(12) 0.045(7) 0.125(13) 0.024(8) 0.033(10) 0.020(8)
C60 0.075(9) 0.088(9) 0.074(9) 0.043(8) 0.018(7) 0.015(7)
C61 0.108(12) 0.094(10) 0.061(9) 0.035(7) 0.035(8) 0.012(8)
C64 0.110(12) 0.111(12) 0.117(12) 0.046(10) 0.050(10) 0.058(10)
C65 0.140(17) 0.107(14) 0.40(4) 0.113(19) 0.18(2) 0.080(13)
C67 0.072(10) 0.066(8) 0.123(13) -0.001(9) 0.038(9) 0.008(7)
C68 0.107(14) 0.123(14) 0.092(12) 0.025(11) 0.028(10) 0.046(12)
C70 0.104(11) 0.058(8) 0.124(13) 0.028(9) 0.044(10) 0.015(8)
C71 0.097(11) 0.079(9) 0.099(11) 0.046(9) 0.038(9) 0.028(8)
N9 0.097(8) 0.052(6) 0.069(7) 0.025(5) 0.045(6) 0.038(5)
N12 0.099(9) 0.042(5) 0.074(7) 0.018(5) 0.038(7) 0.024(5)
N15 0.095(8) 0.054(6) 0.086(8) 0.035(6) 0.050(7) 0.035(6)
N26 0.085(7) 0.037(5) 0.064(6) 0.023(4) 0.017(5) 0.018(4)
N35 0.081(7) 0.037(5) 0.078(7) 0.008(5) 0.035(6) 0.017(5)
N38 0.114(9) 0.048(6) 0.104(9) 0.035(6) 0.055(8) 0.027(6)
N41 0.098(9) 0.056(6) 0.093(9) 0.019(6) 0.044(7) 0.034(6)
N52 0.098(8) 0.067(6) 0.074(8) 0.030(6) 0.025(7) 0.036(6)
N53 0.091(8) 0.057(6) 0.069(7) 0.033(5) 0.030(6) 0.019(5)
N56 0.093(8) 0.032(4) 0.067(6) 0.011(4) 0.034(6) 0.025(5)
N59 0.097(9) 0.044(5) 0.098(8) 0.027(5) 0.025(7) 0.022(6)
N62 0.107(9) 0.053(5) 0.072(7) 0.030(5) 0.036(6) 0.025(5)
N63 0.090(8) 0.059(6) 0.091(8) 0.013(6) 0.033(6) 0.029(6)
N66 0.099(10) 0.064(7) 0.149(11) 0.025(7) 0.027(8) 0.045(7)
N69 0.117(11) 0.077(8) 0.100(9) 0.032(7) 0.024(8) 0.047(8)
N72 0.093(8) 0.072(7) 0.097(8) 0.019(6) 0.043(7) 0.041(6)
O1 0.083(6) 0.052(4) 0.077(6) 0.027(4) 0.039(5) 0.033(4)
O2 0.087(6) 0.068(5) 0.082(6) 0.031(5) 0.040(5) 0.027(4)
O3 0.088(6) 0.042(4) 0.088(6) 0.033(4) 0.049(5) 0.032(4)
O4 0.088(6) 0.046(4) 0.069(5) 0.024(4) 0.037(5) 0.036(4)
O5 0.084(6) 0.032(4) 0.072(6) 0.005(4) 0.029(5) 0.010(4)
O6 0.098(7) 0.060(5) 0.069(5) 0.017(4) 0.019(5) 0.034(5)
O7 0.113(7) 0.045(4) 0.094(6) 0.017(4) 0.066(6) 0.031(4)
O8 0.114(7) 0.043(4) 0.076(6) 0.030(4) 0.044(5) 0.036(4)
O9 0.104(6) 0.047(4) 0.072(5) 0.021(4) 0.048(5) 0.027(4)
O10 0.095(7) 0.039(4) 0.086(6) 0.025(4) 0.046(5) 0.034(4)
O11 0.092(7) 0.039(4) 0.080(6) 0.014(4) 0.038(5) 0.019(4)
O12 0.132(8) 0.073(6) 0.091(7) 0.030(5) 0.044(6) 0.038(5)
Ni1 0.0942(12) 0.0397(7) 0.0649(10) 0.0250(7) 0.0310(9) 0.0293(8)
Ni2 0.0857(12) 0.0555(9) 0.0928(13) 0.0239(9) 0.0329(10) 0.0321(8)
Er1 0.0892(4) 0.0356(3) 0.0701(4) 0.0172(2) 0.0405(3) 0.0297(2)
N300 0.141(11) 0.146(12) 0.142(12) 0.049(8) 0.064(9) 0.019(9)
N301 0.142(11) 0.129(11) 0.130(11) 0.055(8) 0.063(8) 0.017(9)
O300 0.110(14) 0.121(15) 0.079(12) 0.032(11) 0.038(10) 0.038(12)
O301 0.161(8) 0.204(9) 0.164(8) 0.076(7) 0.052(7) 0.014(7)
O302 0.153(8) 0.158(8) 0.143(8) 0.068(6) 0.032(6) 0.023(7)
O303 0.195(19) 0.21(2) 0.199(19) 0.066(15) 0.089(15) 0.035(16)
N200 0.278(15) 0.255(15) 0.273(15) 0.086(10) 0.127(10) 0.048(10)
O200 0.43(2) 0.37(2) 0.41(2) 0.175(18) 0.070(16) 0.099(18)
O201 0.156(10) 0.148(9) 0.156(10) 0.081(8) 0.057(7) 0.070(8)
O202 0.338(15) 0.122(9) 0.158(10) 0.092(8) 0.145(10) 0.101(9)
N100 0.184(11) 0.162(10) 0.158(10) 0.050(8) 0.074(8) 0.041(9)
O100 0.355(18) 0.228(15) 0.259(16) 0.101(13) 0.117(13) 0.110(14)
O101 0.135(8) 0.078(6) 0.108(7) 0.025(5) 0.054(6) 0.039(6)
O102 0.37(2) 0.45(3) 0.45(2) 0.111(17) 0.170(18) 0.150(18)

loop_
_atom_type_symbol
_atom_type_description
_atom_type_scat_dispersion_real
_atom_type_scat_dispersion_imag
_atom_type_scat_source
C C 0.0033 0.0016 'International Tables Vol C Tables 4.2.6.8 and 6.1.1.4'
H H 0.0000 0.0000 'International Tables Vol C Tables 4.2.6.8 and 6.1.1.4'
Er Er -0.2586 4.9576 'International Tables Vol C Tables 4.2.6.8 and 6.1.1.4'
N N 0.0061 0.0033 'International Tables Vol C Tables 4.2.6.8 and 6.1.1.4'
Ni Ni 0.3393 1.1124 'International Tables Vol C Tables 4.2.6.8 and 6.1.1.4'
O O 0.0106 0.0060 'International Tables Vol C Tables 4.2.6.8 and 6.1.1.4'

loop_
_geom_angle_atom_site_label_1
_geom_angle_atom_site_label_2
_geom_angle_atom_site_label_3
_geom_angle
O2 C1 O1 123.2(13)
O2 C1 C2 117.6(13)
O1 C1 C2 119.1(12)
C7 C2 C3 119.9(12)
C7 C2 C1 119.2(11)
C3 C2 C1 120.9(12)
O3 C3 C2 122.6(11)
O3 C3 C4 120.8(11)
C2 C3 C4 116.6(12)
C5 C4 C3 120.9(11)
C5 C4 C8 121.5(13)
C3 C4 C8 117.5(12)
C6 C5 C4 121.9(13)
C6 C5 H5 119.0
C4 C5 H5 119.0
C5 C6 C7 118.0(13)
C5 C6 H6 121.0
C7 C6 H6 121.0
C2 C7 C6 122.5(12)
C2 C7 H7 118.8
C6 C7 H7 118.8
N9 C8 C4 125.0(13)
N9 C8 H8 117.5
C4 C8 H8 117.5
N9 C10 C11 108.1(10)
N9 C10 H10A 110.1
C11 C10 H10A 110.1
N9 C10 H10B 110.1
C11 C10 H10B 110.1
H10A C10 H10B 108.4
N12 C11 C10 112.1(9)
N12 C11 H11A 109.2
C10 C11 H11A 109.2
N12 C11 H11B 109.2
C10 C11 H11B 109.2
H11A C11 H11B 107.9
N12 C13 C14 112.3(10)
N12 C13 H13A 109.1
C14 C13 H13A 109.1
N12 C13 H13B 109.1
C14 C13 H13B 109.1
H13A C13 H13B 107.9
N15 C14 C13 110.3(10)
N15 C14 H14A 109.6
C13 C14 H14A 109.6
N15 C14 H14B 109.6
C13 C14 H14B 109.6
H14A C14 H14B 108.1
N15 C16 C17 127.4(11)
N15 C16 H16 116.3
C17 C16 H16 116.3
C22 C17 C16 119.1(10)
C22 C17 C18 121.3(11)
C16 C17 C18 119.6(12)
O4 C18 C19 125.2(9)
O4 C18 C17 119.7(10)
C19 C18 C17 115.1(11)
C20 C19 C18 120.2(10)
C20 C19 C23 118.3(10)
C18 C19 C23 121.2(10)
C19 C20 C21 124.2(11)
C19 C20 H20 117.9
C21 C20 H20 117.9
C22 C21 C20 117.8(12)
C22 C21 H21 121.1
C20 C21 H21 121.1
C21 C22 C17 121.2(10)
C21 C22 H22 119.4
C17 C22 H22 119.4
O5 C23 O6 126.3(9)
O5 C23 C19 120.5(11)
O6 C23 C19 113.1(11)
N12 C24 C25 111.5(10)
N12 C24 H24A 109.3
C25 C24 H24A 109.3
N12 C24 H24B 109.3
C25 C24 H24B 109.3
H24A C24 H24B 108.0
N26 C25 C24 111.8(9)
N26 C25 H25A 109.3
C24 C25 H25A 109.3
N26 C25 H25B 109.3
C24 C25 H25B 109.3
H25A C25 H25B 107.9
O8 C27 O7 126.2(9)
O8 C27 C28 116.6(11)
O7 C27 C28 117.2(11)
C33 C28 C29 119.9(9)
C33 C28 C27 116.0(10)
C29 C28 C27 124.1(11)
O9 C29 C28 124.6(9)
O9 C29 C30 117.4(10)
C28 C29 C30 118.0(11)
C34 C30 C31 119.2(10)
C34 C30 C29 122.2(11)
C31 C30 C29 118.5(11)
C32 C31 C30 123.5(10)
C32 C31 H31 118.2
C30 C31 H31 118.2
C31 C32 C33 116.9(12)
C31 C32 H32 121.6
C33 C32 H32 121.6
C28 C33 C32 123.1(11)
C28 C33 H33 118.5
C32 C33 H33 118.5
N35 C34 C30 126.3(10)
N35 C34 H34 116.8
C30 C34 H34 116.8
N35 C36 C37 109.3(10)
N35 C36 H36A 109.8
C37 C36 H36A 109.8
N35 C36 H36B 109.8
C37 C36 H36B 109.8
H36A C36 H36B 108.3
N38 C37 C36 109.0(9)
N38 C37 H37A 109.9
C36 C37 H37A 109.9
N38 C37 H37B 109.9
C36 C37 H37B 109.9
H37A C37 H37B 108.3
N38 C39 C40 110.9(10)
N38 C39 H39A 109.5
C40 C39 H39A 109.5
N38 C39 H39B 109.5
C40 C39 H39B 109.5
H39A C39 H39B 108.0
N41 C40 C39 107.9(10)
N41 C40 H40A 110.1
C39 C40 H40A 110.1
N41 C40 H40B 110.1
C39 C40 H40B 110.1
H40A C40 H40B 108.4
N41 C42 C43 122.2(13)
N41 C42 H42 118.9
C43 C42 H42 118.9
C48 C43 C44 122.5(14)
C48 C43 C42 117.1(14)
C44 C43 C42 120.2(13)
O10 C44 C43 120.0(12)
O10 C44 C45 121.7(13)
C43 C44 C45 118.2(13)
C46 C45 C44 116.3(14)
C46 C45 C49 125.0(13)
C44 C45 C49 118.6(12)
C45 C46 C47 127.6(15)
C45 C46 H46 116.2
C47 C46 H46 116.2
C46 C47 C48 115.3(13)
C46 C47 H47 122.4
C48 C47 H47 122.4
C43 C48 C47 120.0(14)
C43 C48 H48 120.0
C47 C48 H48 120.0
O11 C49 O12 123.0(13)
O11 C49 C45 123.1(13)
O12 C49 C45 113.6(14)
N38 C50 C51 112.1(11)
N38 C50 H50A 109.2
C51 C50 H50A 109.2
N38 C50 H50B 109.2
C51 C50 H50B 109.2
H50A C50 H50B 107.9
N52 C51 C50 114.7(11)
N52 C51 H51A 108.6
C50 C51 H51A 108.6
N52 C51 H51B 108.6
C50 C51 H51B 108.6
H51A C51 H51B 107.6
N53 C54 C55 109.6(8)
N53 C54 H54A 109.8
C55 C54 H54A 109.8
N53 C54 H54B 109.8
C55 C54 H54B 109.8
H54A C54 H54B 108.2
N56 C55 C54 110.6(10)
N56 C55 H55A 109.5
C54 C55 H55A 109.5
N56 C55 H55B 109.5
C54 C55 H55B 109.5
H55A C55 H55B 108.1
N53 C57 C58 111.1(10)
N53 C57 H57A 109.4
C58 C57 H57A 109.4
N53 C57 H57B 109.4
C58 C57 H57B 109.4
H57A C57 H57B 108.0
N59 C58 C57 112.6(11)
N59 C58 H58A 109.1
C57 C58 H58A 109.1
N59 C58 H58B 109.1
C57 C58 H58B 109.1
H58A C58 H58B 107.8
N53 C60 C61 109.2(10)
N53 C60 H60A 109.8
C61 C60 H60A 109.8
N53 C60 H60B 109.8
C61 C60 H60B 109.8
H60A C60 H60B 108.3
N62 C61 C60 111.4(11)
N62 C61 H61A 109.4
C60 C61 H61A 109.4
N62 C61 H61B 109.4
C60 C61 H61B 109.4
H61A C61 H61B 108.0
C65 C64 N63 114.9(14)
C65 C64 H64A 108.5
N63 C64 H64A 108.5
C65 C64 H64B 108.5
N63 C64 H64B 108.5
H64A C64 H64B 107.5
C64 C65 N66 122.3(13)
C64 C65 H65A 106.8
N66 C65 H65A 106.8
C64 C65 H65B 106.8
N66 C65 H65B 106.8
H65A C65 H65B 106.6
N63 C67 C68 113.1(12)
N63 C67 H67A 109.0
C68 C67 H67A 109.0
N63 C67 H67B 109.0
C68 C67 H67B 109.0
H67A C67 H67B 107.8
N69 C68 C67 107.5(12)
N69 C68 H68A 110.2
C67 C68 H68A 110.2
N69 C68 H68B 110.2
C67 C68 H68B 110.2
H68A C68 H68B 108.5
C71 C70 N63 109.1(10)
C71 C70 H70A 109.9
N63 C70 H70A 109.9
C71 C70 H70B 109.9
N63 C70 H70B 109.9
H70A C70 H70B 108.3
N72 C71 C70 112.7(12)
N72 C71 H71A 109.0
C70 C71 H71A 109.0
N72 C71 H71B 109.0
C70 C71 H71B 109.0
H71A C71 H71B 107.8
C8 N9 C10 125.8(12)
C11 N12 C13 110.7(9)
C11 N12 C24 112.7(10)
C13 N12 C24 113.7(10)
C16 N15 C14 123.6(10)
C25 N26 Ni1 118.6(7)
C25 N26 H26A 107.7
Ni1 N26 H26A 107.7
C25 N26 H26B 107.7
Ni1 N26 H26B 107.7
H26A N26 H26B 107.1
C34 N35 C36 123.3(9)
C50 N38 C37 113.7(11)
C50 N38 C39 111.6(11)
C37 N38 C39 110.2(10)
C42 N41 C40 123.5(12)
C51 N52 Ni2 119.1(8)
C51 N52 H52A 107.5
Ni2 N52 H52A 107.5
C51 N52 H52B 107.5
Ni2 N52 H52B 107.5
H52A N52 H52B 107.0
C60 N53 C57 111.3(10)
C60 N53 C54 111.8(8)
C57 N53 C54 109.5(8)
C60 N53 Ni1 108.4(7)
C57 N53 Ni1 109.7(7)
C54 N53 Ni1 106.0(7)
C55 N56 Ni1 111.0(7)
C55 N56 H56A 109.4
Ni1 N56 H56A 109.4
C55 N56 H56B 109.4
Ni1 N56 H56B 109.4
H56A N56 H56B 108.0
C58 N59 Ni1 108.8(7)
C58 N59 H59A 109.9
Ni1 N59 H59A 109.9
C58 N59 H59B 109.9
Ni1 N59 H59B 109.9
H59A N59 H59B 108.3
C61 N62 Ni1 111.4(7)
C61 N62 H62A 109.3
Ni1 N62 H62A 109.3
C61 N62 H62B 109.3
Ni1 N62 H62B 109.3
H62A N62 H62B 108.0
C67 N63 C70 113.6(10)
C67 N63 C64 111.8(10)
C70 N63 C64 110.4(11)
C67 N63 Ni2 104.9(9)
C70 N63 Ni2 106.3(8)
C64 N63 Ni2 109.4(8)
C65 N66 Ni2 109.5(9)
C65 N66 H66A 109.8
Ni2 N66 H66A 109.8
C65 N66 H66B 109.8
Ni2 N66 H66B 109.8
H66A N66 H66B 108.2
C68 N69 Ni2 111.0(10)
C68 N69 H69A 109.4
Ni2 N69 H69A 109.4
C68 N69 H69B 109.4
Ni2 N69 H69B 109.4
H69A N69 H69B 108.0
C71 N72 Ni2 110.0(8)
C71 N72 H72A 109.7
Ni2 N72 H72A 109.7
C71 N72 H72B 109.7
Ni2 N72 H72B 109.7
H72A N72 H72B 108.2
C1 O1 Er1 133.7(7)
C3 O3 Er1 129.3(6)
C3 O3 H3 115.4
Er1 O3 H3 115.4
C18 O4 Er1 137.0(6)
C18 O4 H4 111.5
Er1 O4 H4 111.5
C23 O5 Er1 139.8(7)
C23 O6 Ni2 131.6(7)
C27 O7 Er1 140.7(7)
C27 O8 Ni1 130.3(7)
C29 O9 Er1 137.6(6)
C29 O9 H9 111.2
Er1 O9 H9 111.2
C44 O10 Er1 130.1(7)
C44 O10 H10 115.0
Er1 O10 H10 115.0
C49 O11 Er1 133.5(8)
N59 Ni1 N53 84.6(4)
N59 Ni1 N56 93.0(4)
N53 Ni1 N56 83.1(4)
N59 Ni1 N26 93.2(4)
N53 Ni1 N26 176.8(3)
N56 Ni1 N26 99.4(4)
N59 Ni1 O8 173.5(4)
N53 Ni1 O8 90.7(3)
N56 Ni1 O8 90.8(3)
N26 Ni1 O8 91.4(3)
N59 Ni1 N62 92.7(4)
N53 Ni1 N62 81.4(4)
N56 Ni1 N62 162.9(4)
N26 Ni1 N62 96.4(4)
O8 Ni1 N62 82.2(3)
N52 Ni2 N63 177.8(4)
N52 Ni2 N69 95.7(5)
N63 Ni2 N69 83.3(5)
N52 Ni2 N72 99.1(4)
N63 Ni2 N72 82.3(5)
N69 Ni2 N72 162.6(5)
N52 Ni2 N66 95.7(5)
N63 Ni2 N66 82.5(5)
N69 Ni2 N66 95.0(5)
N72 Ni2 N66 92.7(4)
N52 Ni2 O6 91.0(4)
N63 Ni2 O6 90.7(3)
N69 Ni2 O6 80.4(3)
N72 Ni2 O6 90.2(3)
N66 Ni2 O6 172.2(4)
O9 Er1 O7 73.0(3)
O9 Er1 O4 144.1(3)
O7 Er1 O4 78.2(3)
O9 Er1 O11 86.4(3)
O7 Er1 O11 72.7(3)
O4 Er1 O11 105.3(3)
O9 Er1 O1 105.7(3)
O7 Er1 O1 144.5(3)
O4 Er1 O1 85.7(2)
O11 Er1 O1 142.6(3)
O9 Er1 O5 77.8(3)
O7 Er1 O5 73.2(3)
O4 Er1 O5 73.5(2)
O11 Er1 O5 145.3(3)
O1 Er1 O5 71.9(3)
O9 Er1 O10 71.1(3)
O7 Er1 O10 131.7(3)
O4 Er1 O10 144.6(3)
O11 Er1 O10 73.8(3)
O1 Er1 O10 76.9(3)
O5 Er1 O10 127.4(2)
O9 Er1 O3 144.7(3)
O7 Er1 O3 127.8(2)
O4 Er1 O3 71.0(3)
O11 Er1 O3 76.1(3)
O1 Er1 O3 74.0(3)
O5 Er1 O3 131.9(3)
O10 Er1 O3 74.6(3)
O302 N300 O300 110(2)
O302 N300 O301 105.7(18)
O300 N300 O301 145(2)
O303 N301 O302 123.7(16)
O303 N301 O301 127.0(17)
O302 N301 O301 102.8(16)
N300 O301 N301 67.0(17)
N300 O302 N301 68.9(17)
O202 N200 O200 116.3(13)
O202 N200 O201 125.2(14)
O200 N200 O201 115.9(12)
O101 N100 O102 119.6(15)
O101 N100 O100 116.5(13)
O102 N100 O100 110.9(14)

loop_
_geom_bond_atom_site_label_1
_geom_bond_atom_site_label_2
_geom_bond_distance
C1 O2 1.228(13)
C1 O1 1.275(15)
C1 C2 1.490(17)
C2 C7 1.370(15)
C2 C3 1.422(15)
C3 O3 1.298(13)
C3 C4 1.447(16)
C4 C5 1.387(16)
C4 C8 1.452(16)
C5 C6 1.349(16)
C5 H5 0.9500
C6 C7 1.427(17)
C6 H6 0.9500
C7 H7 0.9500
C8 N9 1.271(15)
C8 H8 0.9500
C10 N9 1.476(15)
C10 C11 1.551(15)
C10 H10A 0.9900
C10 H10B 0.9900
C11 N12 1.438(14)
C11 H11A 0.9900
C11 H11B 0.9900
C13 N12 1.470(13)
C13 C14 1.475(16)
C13 H13A 0.9900
C13 H13B 0.9900
C14 N15 1.467(13)
C14 H14A 0.9900
C14 H14B 0.9900
C16 N15 1.284(15)
C16 C17 1.425(16)
C16 H16 0.9500
C17 C22 1.410(16)
C17 C18 1.459(13)
C18 O4 1.295(12)
C18 C19 1.445(14)
C19 C20 1.348(15)
C19 C23 1.541(13)
C20 C21 1.420(14)
C20 H20 0.9500
C21 C22 1.353(15)
C21 H21 0.9500
C22 H22 0.9500
C23 O5 1.226(13)
C23 O6 1.255(13)
C24 N12 1.491(15)
C24 C25 1.518(15)
C24 H24A 0.9900
C24 H24B 0.9900
C25 N26 1.481(13)
C25 H25A 0.9900
C25 H25B 0.9900
C27 O8 1.232(13)
C27 O7 1.281(13)
C27 C28 1.508(13)
C28 C33 1.390(15)
C28 C29 1.420(15)
C29 O9 1.280(12)
C29 C30 1.459(12)
C30 C34 1.399(16)
C30 C31 1.407(17)
C31 C32 1.379(17)
C31 H31 0.9500
C32 C33 1.412(14)
C32 H32 0.9500
C33 H33 0.9500
C34 N35 1.304(15)
C34 H34 0.9500
C36 N35 1.459(15)
C36 C37 1.516(17)
C36 H36A 0.9900
C36 H36B 0.9900
C37 N38 1.472(14)
C37 H37A 0.9900
C37 H37B 0.9900
C39 N38 1.480(16)
C39 C40 1.540(15)
C39 H39A 0.9900
C39 H39B 0.9900
C40 N41 1.470(15)
C40 H40A 0.9900
C40 H40B 0.9900
C42 N41 1.310(15)
C42 C43 1.451(17)
C42 H42 0.9500
C43 C48 1.378(17)
C43 C44 1.404(17)
C44 O10 1.303(14)
C44 C45 1.461(16)
C45 C46 1.343(17)
C45 C49 1.468(17)
C46 C47 1.397(18)
C46 H46 0.9500
C47 C48 1.434(17)
C47 H47 0.9500
C48 H48 0.9500
C49 O11 1.216(15)
C49 O12 1.289(14)
C50 N38 1.470(16)
C50 C51 1.535(18)
C50 H50A 0.9900
C50 H50B 0.9900
C51 N52 1.415(14)
C51 H51A 0.9900
C51 H51B 0.9900
C54 N53 1.495(12)
C54 C55 1.537(15)
C54 H54A 0.9900
C54 H54B 0.9900
C55 N56 1.474(14)
C55 H55A 0.9900
C55 H55B 0.9900
C57 N53 1.481(13)
C57 C58 1.561(15)
C57 H57A 0.9900
C57 H57B 0.9900
C58 N59 1.429(16)
C58 H58A 0.9900
C58 H58B 0.9900
C60 N53 1.474(14)
C60 C61 1.542(16)
C60 H60A 0.9900
C60 H60B 0.9900
C61 N62 1.445(15)
C61 H61A 0.9900
C61 H61B 0.9900
C64 C65 1.38(2)
C64 N63 1.510(15)
C64 H64A 0.9900
C64 H64B 0.9900
C65 N66 1.384(19)
C65 H65A 0.9900
C65 H65B 0.9900
C67 N63 1.468(15)
C67 C68 1.51(2)
C67 H67A 0.9900
C67 H67B 0.9900
C68 N69 1.496(19)
C68 H68A 0.9900
C68 H68B 0.9900
C70 C71 1.488(17)
C70 N63 1.499(16)
C70 H70A 0.9900
C70 H70B 0.9900
C71 N72 1.468(16)
C71 H71A 0.9900
C71 H71B 0.9900
N26 Ni1 2.103(9)
N26 H26A 0.9200
N26 H26B 0.9200
N52 Ni2 2.091(11)
N52 H52A 0.9200
N52 H52B 0.9200
N53 Ni1 2.091(10)
N56 Ni1 2.098(9)
N56 H56A 0.9200
N56 H56B 0.9200
N59 Ni1 2.070(8)
N59 H59A 0.9200
N59 H59B 0.9200
N62 Ni1 2.134(10)
N62 H62A 0.9200
N62 H62B 0.9200
N63 Ni2 2.097(12)
N66 Ni2 2.110(10)
N66 H66A 0.9200
N66 H66B 0.9200
N69 Ni2 2.097(11)
N69 H69A 0.9200
N69 H69B 0.9200
N72 Ni2 2.109(11)
N72 H72A 0.9200
N72 H72B 0.9200
O1 Er1 2.318(8)
O3 Er1 2.355(7)
O3 H3 0.9500
O4 Er1 2.300(7)
O4 H4 0.9500
O5 Er1 2.323(8)
O6 Ni2 2.124(7)
O7 Er1 2.299(9)
O8 Ni1 2.116(7)
O9 Er1 2.294(7)
O9 H9 0.9500
O10 Er1 2.349(8)
O10 H10 0.9500
O11 Er1 2.310(9)
N300 O302 1.297(15)
N300 O300 1.316(15)
N300 O301 1.335(15)
N301 O303 1.304(14)
N301 O302 1.329(14)
N301 O301 1.356(14)
N200 O202 1.348(14)
N200 O200 1.389(15)
N200 O201 1.399(14)
N100 O101 1.304(14)
N100 O102 1.319(17)
N100 O100 1.340(15)

loop_
_geom_torsion_atom_site_label_1
_geom_torsion_atom_site_label_2
_geom_torsion_atom_site_label_3
_geom_torsion_atom_site_label_4
_geom_torsion
O2 C1 C2 C7 36.9(14)
O1 C1 C2 C7 -140.0(10)
O2 C1 C2 C3 -145.1(10)
O1 C1 C2 C3 38.0(13)
C7 C2 C3 O3 -179.3(9)
C1 C2 C3 O3 2.7(14)
C7 C2 C3 C4 0.8(13)
C1 C2 C3 C4 -177.2(9)
O3 C3 C4 C5 -178.4(9)
C2 C3 C4 C5 1.5(13)
O3 C3 C4 C8 3.2(13)
C2 C3 C4 C8 -176.9(8)
C3 C4 C5 C6 -0.5(15)
C8 C4 C5 C6 177.8(10)
C4 C5 C6 C7 -2.6(16)
C3 C2 C7 C6 -4.1(15)
C1 C2 C7 C6 173.9(9)
C5 C6 C7 C2 5.0(15)
C5 C4 C8 N9 179.0(10)
C3 C4 C8 N9 -2.6(15)
N9 C10 C11 N12 -57.6(14)
N12 C13 C14 N15 -66.9(14)
N15 C16 C17 C22 176.0(13)
N15 C16 C17 C18 -5(2)
C22 C17 C18 O4 174.8(11)
C16 C17 C18 O4 -4.7(17)
C22 C17 C18 C19 -6.3(17)
C16 C17 C18 C19 174.2(11)
O4 C18 C19 C20 -177.0(12)
C17 C18 C19 C20 4.1(17)
O4 C18 C19 C23 -3.6(18)
C17 C18 C19 C23 177.6(10)
C18 C19 C20 C21 -1(2)
C23 C19 C20 C21 -174.4(11)
C19 C20 C21 C22 -1(2)
C20 C21 C22 C17 -1.6(19)
C16 C17 C22 C21 -175.2(12)
C18 C17 C22 C21 5.3(19)
C20 C19 C23 O5 166.5(12)
C18 C19 C23 O5 -7.1(18)
C20 C19 C23 O6 -16.9(16)
C18 C19 C23 O6 169.5(11)
N12 C24 C25 N26 -176.4(8)
O8 C27 C28 C33 -11.5(15)
O7 C27 C28 C33 167.7(11)
O8 C27 C28 C29 169.5(11)
O7 C27 C28 C29 -11.3(16)
C33 C28 C29 O9 -177.6(11)
C27 C28 C29 O9 1.4(18)
C33 C28 C29 C30 0.7(16)
C27 C28 C29 C30 179.7(10)
O9 C29 C30 C34 -7.6(17)
C28 C29 C30 C34 173.9(11)
O9 C29 C30 C31 175.7(11)
C28 C29 C30 C31 -2.7(17)
C34 C30 C31 C32 -172.0(13)
C29 C30 C31 C32 5(2)
C30 C31 C32 C33 -4(2)
C29 C28 C33 C32 -0.6(19)
C27 C28 C33 C32 -179.6(12)
C31 C32 C33 C28 2(2)
C31 C30 C34 N35 177.9(13)
C29 C30 C34 N35 1(2)
N35 C36 C37 N38 -69.0(14)
N38 C39 C40 N41 -57.6(16)
N41 C42 C43 C48 180.0(9)
N41 C42 C43 C44 3.8(15)
C48 C43 C44 O10 -179.8(9)
C42 C43 C44 O10 -3.8(14)
C48 C43 C44 C45 3.7(14)
C42 C43 C44 C45 179.7(8)
O10 C44 C45 C46 -177.4(9)
C43 C44 C45 C46 -1.0(13)
O10 C44 C45 C49 5.1(13)
C43 C44 C45 C49 -178.5(9)
C44 C45 C46 C47 -2.4(16)
C49 C45 C46 C47 175.0(11)
C45 C46 C47 C48 2.9(17)
C44 C43 C48 C47 -3.2(15)
C42 C43 C48 C47 -179.4(9)
C46 C47 C48 C43 0.1(15)
C46 C45 C49 O11 -141.1(12)
C44 C45 C49 O11 36.2(14)
C46 C45 C49 O12 33.2(14)
C44 C45 C49 O12 -149.5(9)
N38 C50 C51 N52 -178.9(9)
N53 C54 C55 N56 -45.9(12)
N53 C57 C58 N59 -40.1(16)
N53 C60 C61 N62 44.5(14)
N63 C64 C65 N66 12(3)
N63 C67 C68 N69 49.2(15)
N63 C70 C71 N72 -45.9(15)
C4 C8 N9 C10 178.1(9)
C11 C10 N9 C8 -110.3(13)
C10 C11 N12 C13 154.6(11)
C10 C11 N12 C24 -76.9(12)
C14 C13 N12 C11 -94.4(12)
C14 C13 N12 C24 137.6(11)
C25 C24 N12 C11 166.3(8)
C25 C24 N12 C13 -66.7(11)
C17 C16 N15 C14 -178.8(11)
C13 C14 N15 C16 -107.3(14)
C24 C25 N26 Ni1 -176.7(6)
C30 C34 N35 C36 179.3(12)
C37 C36 N35 C34 -105.2(13)
C51 C50 N38 C37 -71.7(12)
C51 C50 N38 C39 162.9(9)
C36 C37 N38 C50 141.8(11)
C36 C37 N38 C39 -92.0(12)
C40 C39 N38 C50 -79.2(13)
C40 C39 N38 C37 153.5(11)
C43 C42 N41 C40 176.8(9)
C39 C40 N41 C42 -108.8(13)
C50 C51 N52 Ni2 -174.9(7)
C61 C60 N53 C57 76.3(12)
C61 C60 N53 C54 -160.9(10)
C61 C60 N53 Ni1 -44.5(11)
C58 C57 N53 C60 -97.9(12)
C58 C57 N53 C54 137.9(11)
C58 C57 N53 Ni1 22.0(13)
C55 C54 N53 C60 163.9(10)
C55 C54 N53 C57 -72.2(12)
C55 C54 N53 Ni1 46.1(10)
C54 C55 N56 Ni1 21.9(10)
C57 C58 N59 Ni1 36.8(13)
C60 C61 N62 Ni1 -22.0(12)
C68 C67 N63 C70 -161.6(12)
C68 C67 N63 C64 72.6(16)
C68 C67 N63 Ni2 -46.0(12)
C71 C70 N63 C67 160.8(12)
C71 C70 N63 C64 -72.6(15)
C71 C70 N63 Ni2 46.0(12)
C65 C64 N63 C67 -120.6(19)
C65 C64 N63 C70 111.8(18)
C65 C64 N63 Ni2 -5(2)
C64 C65 N66 Ni2 -13(3)
C67 C68 N69 Ni2 -26.2(13)
C70 C71 N72 Ni2 21.8(12)
O2 C1 O1 Er1 142.9(8)
C2 C1 O1 Er1 -40.4(15)
C2 C3 O3 Er1 -42.0(13)
C4 C3 O3 Er1 137.9(7)
C19 C18 O4 Er1 0.6(18)
C17 C18 O4 Er1 179.4(8)
O6 C23 O5 Er1 -152.5(9)
C19 C23 O5 Er1 23.6(19)
O5 C23 O6 Ni2 -12(2)
C19 C23 O6 Ni2 171.8(8)
O8 C27 O7 Er1 -156.2(9)
C28 C27 O7 Er1 24.7(17)
O7 C27 O8 Ni1 -8.0(18)
C28 C27 O8 Ni1 171.1(7)
C28 C29 O9 Er1 -1.0(18)
C30 C29 O9 Er1 -179.3(7)
C43 C44 O10 Er1 142.6(8)
C45 C44 O10 Er1 -41.1(13)
O12 C49 O11 Er1 144.8(9)
C45 C49 O11 Er1 -41.4(16)
C58 N59 Ni1 N53 -19.3(9)
C58 N59 Ni1 N56 -102.1(9)
C58 N59 Ni1 N26 158.3(9)
C58 N59 Ni1 O8 24(4)
C58 N59 Ni1 N62 61.8(9)
C60 N53 Ni1 N59 119.4(7)
C57 N53 Ni1 N59 -2.3(8)
C54 N53 Ni1 N59 -120.5(7)
C60 N53 Ni1 N56 -146.9(7)
C57 N53 Ni1 N56 91.4(7)
C54 N53 Ni1 N56 -26.8(6)
C60 N53 Ni1 N26 72(7)
C57 N53 Ni1 N26 -49(7)
C54 N53 Ni1 N26 -167(6)
C60 N53 Ni1 O8 -56.2(7)
C57 N53 Ni1 O8 -177.9(7)
C54 N53 Ni1 O8 63.9(6)
C60 N53 Ni1 N62 25.8(7)
C57 N53 Ni1 N62 -95.9(7)
C54 N53 Ni1 N62 145.9(7)
C55 N56 Ni1 N59 86.9(7)
C55 N56 Ni1 N53 2.7(6)
C55 N56 Ni1 N26 -179.3(6)
C55 N56 Ni1 O8 -87.8(6)
C55 N56 Ni1 N62 -22.6(15)
C25 N26 Ni1 N59 87.5(7)
C25 N26 Ni1 N53 134(6)
C25 N26 Ni1 N56 -6.1(7)
C25 N26 Ni1 O8 -97.1(7)
C25 N26 Ni1 N62 -179.4(7)
C27 O8 Ni1 N59 -154(3)
C27 O8 Ni1 N53 -111.6(10)
C27 O8 Ni1 N56 -28.5(10)
C27 O8 Ni1 N26 70.9(10)
C27 O8 Ni1 N62 167.1(10)
C61 N62 Ni1 N59 -85.8(8)
C61 N62 Ni1 N53 -1.7(8)
C61 N62 Ni1 N56 23.7(16)
C61 N62 Ni1 N26 -179.3(8)
C61 N62 Ni1 O8 90.2(8)
C51 N52 Ni2 N63 128(11)
C51 N52 Ni2 N69 -171.6(8)
C51 N52 Ni2 N72 -0.9(8)
C51 N52 Ni2 N66 92.7(9)
C51 N52 Ni2 O6 -91.2(8)
C67 N63 Ni2 N52 84(11)
C70 N63 Ni2 N52 -156(11)
C64 N63 Ni2 N52 -37(11)
C67 N63 Ni2 N69 22.8(8)
C70 N63 Ni2 N69 143.4(8)
C64 N63 Ni2 N69 -97.3(9)
C67 N63 Ni2 N72 -147.5(8)
C70 N63 Ni2 N72 -26.8(7)
C64 N63 Ni2 N72 92.4(9)
C67 N63 Ni2 N66 118.8(8)
C70 N63 Ni2 N66 -120.6(8)
C64 N63 Ni2 N66 -1.3(9)
C67 N63 Ni2 O6 -57.4(7)
C70 N63 Ni2 O6 63.2(7)
C64 N63 Ni2 O6 -177.5(9)
C68 N69 Ni2 N52 -175.9(9)
C68 N69 Ni2 N63 2.2(9)
C68 N69 Ni2 N72 36.2(19)
C68 N69 Ni2 N66 -79.6(9)
C68 N69 Ni2 O6 94.0(9)
C71 N72 Ni2 N52 -178.3(7)
C71 N72 Ni2 N63 3.4(7)
C71 N72 Ni2 N69 -30.7(18)
C71 N72 Ni2 N66 85.5(8)
C71 N72 Ni2 O6 -87.2(8)
C65 N66 Ni2 N52 -174.2(15)
C65 N66 Ni2 N63 7.1(15)
C65 N66 Ni2 N69 89.6(15)
C65 N66 Ni2 N72 -74.8(15)
C65 N66 Ni2 O6 36(4)
C23 O6 Ni2 N52 74.8(11)
C23 O6 Ni2 N63 -106.5(11)
C23 O6 Ni2 N69 170.4(12)
C23 O6 Ni2 N72 -24.3(12)
C23 O6 Ni2 N66 -135(3)
C29 O9 Er1 O7 5.5(11)
C29 O9 Er1 O4 43.8(13)
C29 O9 Er1 O11 -67.5(11)
C29 O9 Er1 O1 148.5(11)
C29 O9 Er1 O5 81.5(11)
C29 O9 Er1 O10 -141.6(11)
C29 O9 Er1 O3 -127.1(11)
C27 O7 Er1 O9 -19.4(11)
C27 O7 Er1 O4 -177.6(12)
C27 O7 Er1 O11 72.1(11)
C27 O7 Er1 O1 -112.7(11)
C27 O7 Er1 O5 -101.5(11)
C27 O7 Er1 O10 24.1(13)
C27 O7 Er1 O3 128.0(10)
C18 O4 Er1 O9 45.0(12)
C18 O4 Er1 O7 82.3(11)
C18 O4 Er1 O11 150.4(11)
C18 O4 Er1 O1 -65.9(11)
C18 O4 Er1 O5 6.5(10)
C18 O4 Er1 O10 -126.1(11)
C18 O4 Er1 O3 -140.5(11)
C49 O11 Er1 O9 -61.2(12)
C49 O11 Er1 O7 -134.5(12)
C49 O11 Er1 O4 153.4(11)
C49 O11 Er1 O1 50.1(13)
C49 O11 Er1 O5 -123.6(11)
C49 O11 Er1 O10 10.2(11)
C49 O11 Er1 O3 87.9(12)
C1 O1 Er1 O9 152.5(11)
C1 O1 Er1 O7 -124.9(11)
C1 O1 Er1 O4 -62.2(11)
C1 O1 Er1 O11 47.4(12)
C1 O1 Er1 O5 -136.3(11)
C1 O1 Er1 O10 86.7(11)
C1 O1 Er1 O3 9.3(10)
C23 O5 Er1 O9 -178.3(12)
C23 O5 Er1 O7 -102.6(12)
C23 O5 Er1 O4 -20.3(12)
C23 O5 Er1 O11 -113.5(12)
C23 O5 Er1 O1 70.5(12)
C23 O5 Er1 O10 127.2(11)
C23 O5 Er1 O3 23.5(13)
C44 O10 Er1 O9 122.7(10)
C44 O10 Er1 O7 78.6(10)
C44 O10 Er1 O4 -62.7(11)
C44 O10 Er1 O11 31.0(9)
C44 O10 Er1 O1 -125.4(9)
C44 O10 Er1 O5 179.9(9)
C44 O10 Er1 O3 -48.7(9)
C3 O3 Er1 O9 -62.1(11)
C3 O3 Er1 O7 -179.2(8)
C3 O3 Er1 O4 123.5(9)
C3 O3 Er1 O11 -124.6(9)
C3 O3 Er1 O1 32.6(9)
C3 O3 Er1 O5 78.9(10)
C3 O3 Er1 O10 -47.9(9)
O302 N300 O301 N301 -30(2)
O300 N300 O301 N301 144(6)
O303 N301 O301 N300 -179(4)
O302 N301 O301 N300 29(2)
O300 N300 O302 N301 -146(3)
O301 N300 O302 N301 31(2)
O303 N301 O302 N300 177(4)
O301 N301 O302 N300 -30(2)
